data_7127009
loop_
_publ_author_name
'Yadav, Ravi'
'Goswami, Bhupendra'
'Simler, Thomas'
'Schoo, Christoph'
'Reichl, Stephan'
'Scheer, Manfred'
'Roesky, Peter W.'

_publ_section_title
;
 A bis(germylene) functionalized metal-coordinated polyphosphide and its
 isomerization.
;
_journal_issue 70
_journal_name_full 'Chemical communications (Cambridge, England)'
_journal_page_first 10207
_journal_page_last 10210
_journal_paper_doi 10.1039/d0cc03920a
_journal_volume 56
_journal_year 2020
_chemical_formula_moiety 'C40 H61 Fe Ge2 N4 P5, 2(C7 H8)'
_chemical_formula_sum 'C54 H77 Fe Ge2 N4 P5'
_chemical_formula_weight 1138.07
_space_group_crystal_system triclinic
_space_group_IT_number 2
_space_group_name_Hall '-P 1'
_space_group_name_H-M_alt 'P -1'
_atom_sites_solution_hydrogens geom
_audit_creation_date 2020-03-17
_audit_creation_method
;
Olex2 1.2
(compiled 2018.05.29 svn.r3508 for OlexSys, GUI svn.r5506)
;
_audit_update_record
;
2020-06-03 deposited with the CCDC.	2020-07-10 downloaded from the CCDC.
;
_cell_angle_alpha 84.679(10)
_cell_angle_beta 79.665(7)
_cell_angle_gamma 83.291(10)
_cell_formula_units_Z 2
_cell_length_a 12.1225(10)
_cell_length_b 14.174(2)
_cell_length_c 16.7654(17)
_cell_measurement_reflns_used 18626
_cell_measurement_temperature 150
_cell_measurement_theta_max 29.56
_cell_measurement_theta_min 1.72
_cell_volume 2807.0(5)
_computing_cell_refinement
;
X-Area Recipe 1.33.0.0 (STOE, 2015)
;
_computing_data_collection
;
X-Area WinXpose 2.0.22.0 (STOE, 2016)
;
_computing_data_reduction
;
X-Area Integrate 1.71.0.0 (STOE, 2016)
X-Area X-Red32 1.63.2.0 (STOE, 2017) 
;
_computing_molecular_graphics 'Olex2 (Dolomanov et al., 2009)'
_computing_publication_material 'Olex2 (Dolomanov et al., 2009)'
_computing_structure_refinement 'ShelXL (Sheldrick, 2015)'
_computing_structure_solution 'SHELXT  (Sheldrick, 2015)'
_diffrn_ambient_temperature 150.0
_diffrn_detector_area_resol_mean 6.67
_diffrn_detector_type 'STOE Imaging Plate'
_diffrn_measured_fraction_theta_full 0.990
_diffrn_measured_fraction_theta_max 0.977
_diffrn_measurement_details
;
 190 frames, detector distance = 100 mm
;
_diffrn_measurement_device '2-circle diffractometer'
_diffrn_measurement_device_type 'STOE IPDS II'
_diffrn_measurement_method 'rotation method, \w scans'
_diffrn_radiation_type MoK\a
_diffrn_radiation_wavelength 0.71073
_diffrn_reflns_av_R_equivalents 0.0387
_diffrn_reflns_av_unetI/netI 0.0705
_diffrn_reflns_Laue_measured_fraction_full 0.990
_diffrn_reflns_Laue_measured_fraction_max 0.977
_diffrn_reflns_limit_h_max 16
_diffrn_reflns_limit_h_min -16
_diffrn_reflns_limit_k_max 19
_diffrn_reflns_limit_k_min -19
_diffrn_reflns_limit_l_max 23
_diffrn_reflns_limit_l_min -21
_diffrn_reflns_number 28119
_diffrn_reflns_point_group_measured_fraction_full 0.990
_diffrn_reflns_point_group_measured_fraction_max 0.977
_diffrn_reflns_theta_full 25.242
_diffrn_reflns_theta_max 29.504
_diffrn_reflns_theta_min 1.717
_exptl_absorpt_coefficient_mu 1.500
_exptl_absorpt_correction_T_max 0.8851
_exptl_absorpt_correction_T_min 0.5593
_exptl_absorpt_correction_type multi-scan
_exptl_absorpt_process_details
;
STOE X-Red32, absorption correction by Gaussian integration, analogous to
P. Coppens, "The Evaluation of Absorption and Extinction in Single-Crystal
Structure Analysis", published in: F. R. Ahmed (Editor), "Crystallographic
Computing", Munksgaard, Copenhagen (1970), 255 - 270.
Afterwards scaling of reflection intensities was performed within STOE LANA.
J. Koziskova, F. Hahn, J. Richter, J. Kozisek, "Comparison of different
absorption corrections on the model structure of tetrakis(\m~2~-acetato)-
diaqua-di-copper(II)", Acta Chimica Slovaca, vol. 9, no. 2, 2016, pp. 136 - 140.
;
_exptl_crystal_colour 'clear brown'
_exptl_crystal_colour_lustre clear
_exptl_crystal_colour_primary brown
_exptl_crystal_density_diffrn 1.346
_exptl_crystal_density_method 'not measured'
_exptl_crystal_description plate
_exptl_crystal_F_000 1188
_exptl_crystal_size_max 0.329
_exptl_crystal_size_mid 0.203
_exptl_crystal_size_min 0.073
_refine_diff_density_max 0.767
_refine_diff_density_min -0.427
_refine_diff_density_rms 0.080
_refine_ls_extinction_method none
_refine_ls_goodness_of_fit_ref 1.016
_refine_ls_hydrogen_treatment constr
_refine_ls_matrix_type full
_refine_ls_number_parameters 742
_refine_ls_number_reflns 15293
_refine_ls_number_restraints 468
_refine_ls_restrained_S_all 1.019
_refine_ls_R_factor_all 0.0834
_refine_ls_R_factor_gt 0.0396
_refine_ls_shift/su_max 0.002
_refine_ls_shift/su_mean 0.000
_refine_ls_structure_factor_coef Fsqd
_refine_ls_weighting_details 'w=1/[\s^2^(Fo^2^)+(0.0386P)^2^] where P=(Fo^2^+2Fc^2^)/3'
_refine_ls_weighting_scheme calc
_refine_ls_wR_factor_gt 0.0748
_refine_ls_wR_factor_ref 0.0854
_reflns_Friedel_coverage 0.000
_reflns_number_gt 9972
_reflns_number_total 15293
_reflns_threshold_expression 'I > 2\s(I)'
_cod_data_source_file d0cc03920a2.cif
_cod_data_source_block ry452
_cod_depositor_comments 'Adding full bibliography for 7127008--7127009.cif.'
_cod_original_cell_volume 2807.1(6)
_cod_database_code 7127009
_shelx_shelxl_version_number 2018/3
_shelx_space_group_comment
;
The symmetry employed for this shelxl refinement is uniquely defined
by the following loop, which should always be used as a source of
symmetry information in preference to the above space-group names.
They are only intended as comments.
;
_olex2_refinement_description
;
1. Fixed Uiso
 At 1.2 times of:
  All C(H) groups
 At 1.5 times of:
  All C(H,H,H) groups
2. Restrained distances
 C42B-C43B \\sim C43B-C44B \\sim C44B-C45B \\sim C45B-C46B \\sim C46B-C47B
\\sim C47B-C42B
 with sigma of 0.02
 C42B-C46B \\sim C42B-C44B \\sim C47B-C45B \\sim C43B-C47B \\sim C44B-C46B
\\sim C43B-C45B
 with sigma of 0.04
 C41B-C47B \\sim C41B-C43B
 with sigma of 0.04
 C49B-C50B \\sim C50B-C51B \\sim C51B-C52B \\sim C52B-C53B \\sim C53B-C54B
\\sim C54B-C49B
 with sigma of 0.02
 C49B-C53B \\sim C49B-C51B \\sim C54B-C52B \\sim C50B-C54B \\sim C51B-C53B
\\sim C50B-C52B
 with sigma of 0.04
 C48A-C54B \\sim C48A-C50B
 with sigma of 0.04
 C42A-C43A \\sim C43A-C44A \\sim C44A-C45A \\sim C45A-C46A \\sim C46A-C47A
\\sim C47A-C42A
 with sigma of 0.02
 C42A-C46A \\sim C42A-C44A \\sim C47A-C45A \\sim C43A-C47A \\sim C44A-C46A
\\sim C43A-C45A
 with sigma of 0.04
 C41A-C47A \\sim C41A-C43A
 with sigma of 0.04
 C49A-C50A \\sim C50A-C51A \\sim C51A-C52A \\sim C52A-C53A \\sim C53A-C54A
\\sim C54A-C49A
 with sigma of 0.02
 C49A-C53A \\sim C49A-C51A \\sim C54A-C52A \\sim C50A-C54A \\sim C51A-C53A
\\sim C50A-C52A
 with sigma of 0.04
 C48B-C54A \\sim C48B-C50A
 with sigma of 0.04
3. Restrained planarity
 C41B, C42B, C43B, C44B, C45B, C46B, C47B
 with sigma of 0.1
 C48A, C49B, C50B, C51B, C52B, C53B, C54B
 with sigma of 0.1
 C41A, C42A, C43A, C44A, C45A, C46A, C47A
 with sigma of 0.1
 C48B, C49A, C50A, C51A, C52A, C53A, C54A
 with sigma of 0.1
4. Uiso/Uaniso restraints and constraints
C41B \\sim C42B \\sim C43B \\sim C44B \\sim C45B \\sim C46B \\sim C47B: within
2A with sigma of 0.04 and sigma for terminal atoms of 0.08
C48A \\sim C49B \\sim C50B \\sim C51B \\sim C52B \\sim C53B \\sim C54B: within
2A with sigma of 0.04 and sigma for terminal atoms of 0.08
C41A \\sim C42A \\sim C43A \\sim C44A \\sim C45A \\sim C46A \\sim C47A: within
2A with sigma of 0.04 and sigma for terminal atoms of 0.08
C48B \\sim C49A \\sim C50A \\sim C51A \\sim C52A \\sim C53A \\sim C54A: within
2A with sigma of 0.04 and sigma for terminal atoms of 0.08
5. Rigid body (RIGU) restrains
 C41B, C42B, C43B, C44B, C45B, C46B, C47B
 with sigma for 1-2 distances of 0.004 and sigma for 1-3 distances of 0.004
 C48A, C49B, C50B, C51B, C52B, C53B, C54B
 with sigma for 1-2 distances of 0.004 and sigma for 1-3 distances of 0.004
 C41A, C42A, C43A, C44A, C45A, C46A, C47A
 with sigma for 1-2 distances of 0.004 and sigma for 1-3 distances of 0.004
 C48B, C49A, C50A, C51A, C52A, C53A, C54A
 with sigma for 1-2 distances of 0.004 and sigma for 1-3 distances of 0.004
6. Others
 Fixed Sof: C48A(0.5) H48D(0.5) H48E(0.5) H48F(0.5) C48B(0.5) H48A(0.5)
 H48B(0.5) H48C(0.5) C49A(0.5) C49B(0.5) C50A(0.5) H50A(0.5) C50B(0.5)
 H50B(0.5) C51A(0.5) H51A(0.5) C51B(0.5) H51B(0.5) C52A(0.5) H52A(0.5)
 C52B(0.5) H52B(0.5) C53A(0.5) H53A(0.5) C53B(0.5) H53B(0.5) C54A(0.5)
 H54A(0.5) C54B(0.5) H54B(0.5) C41A(0.5) H41D(0.5) H41E(0.5) H41F(0.5)
 C41B(0.5) H41A(0.5) H41B(0.5) H41C(0.5) C42A(0.5) C42B(0.5) C43A(0.5)
 H43A(0.5) C43B(0.5) H43B(0.5) C44A(0.5) H44A(0.5) C44B(0.5) H44B(0.5)
 C45A(0.5) H45A(0.5) C45B(0.5) H45B(0.5) C46A(0.5) H46A(0.5) C46B(0.5)
 H46B(0.5) C47A(0.5) H47A(0.5) C47B(0.5) H47B(0.5)
7.a Aromatic/amide H refined with riding coordinates:
 C13(H13), C14(H14), C15(H15), C16(H16), C17(H17), C28(H28), C29(H29),
 C30(H30), C31(H31), C32(H32), C50A(H50A), C50B(H50B), C51A(H51A), C51B(H51B),
 C52A(H52A), C52B(H52B), C53A(H53A), C53B(H53B), C54A(H54A), C54B(H54B),
 C43A(H43A), C43B(H43B), C44A(H44A), C44B(H44B), C45A(H45A), C45B(H45B),
 C46A(H46A), C46B(H46B), C47A(H47A), C47B(H47B)
7.b Idealised Me refined as rotating group:
 C6(H6A,H6B,H6C), C7(H7A,H7B,H7C), C8(H8A,H8B,H8C), C9(H9A,H9B,H9C), C10(H10A,
 H10B,H10C), C19(H19A,H19B,H19C), C20(H20A,H20B,H20C), C21(H21A,H21B,H21C),
 C23(H23A,H23B,H23C), C24(H24A,H24B,H24C), C25(H25A,H25B,H25C), C34(H34A,H34B,
 H34C), C35(H35A,H35B,H35C), C36(H36A,H36B,H36C), C38(H38A,H38B,H38C), C39(H39A,
 H39B,H39C), C40(H40A,H40B,H40C), C48A(H48D,H48E,H48F), C48B(H48A,H48B,H48C),
 C41A(H41D,H41E,H41F), C41B(H41A,H41B,H41C)
;
_olex2_diffrn_ambient_temperature_device 'Oxford Cryosystems'
_olex2_submission_special_instructions 'No special instructions were received'

loop_
_space_group_symop_operation_xyz
'x, y, z'
'-x, -y, -z'

loop_
_atom_site_label
_atom_site_type_symbol
_atom_site_fract_x
_atom_site_fract_y
_atom_site_fract_z
_atom_site_U_iso_or_equiv
_atom_site_adp_type
_atom_site_occupancy
_atom_site_site_symmetry_order
_atom_site_calc_flag
_atom_site_refinement_flags_posn
_atom_site_refinement_flags_adp
_atom_site_refinement_flags_occupancy
_atom_site_disorder_assembly
_atom_site_disorder_group
Ge1 Ge 0.43144(2) 0.47602(2) 0.91337(2) 0.02024(6) Uani 1 1 d . . . . .
Ge2 Ge 0.30781(2) 0.66820(2) 0.66584(2) 0.01783(6) Uani 1 1 d . . . . .
Fe1 Fe 0.26790(3) 0.77261(2) 0.76493(2) 0.01972(8) Uani 1 1 d . . . . .
P1 P 0.31935(6) 0.50678(5) 0.80559(4) 0.02329(14) Uani 1 1 d . . . . .
P2 P 0.44912(6) 0.56542(5) 0.71251(4) 0.02457(15) Uani 1 1 d . . . . .
P3 P 0.46191(6) 0.71247(5) 0.75869(4) 0.02488(15) Uani 1 1 d . . . . .
P4 P 0.35861(6) 0.71715(5) 0.87481(4) 0.02597(15) Uani 1 1 d . . . . .
P5 P 0.22551(6) 0.63941(5) 0.85278(4) 0.02243(14) Uani 1 1 d . . . . .
N1 N 0.31933(17) 0.40356(15) 0.99228(11) 0.0212(4) Uani 1 1 d . . . . .
N2 N 0.45223(18) 0.33240(14) 0.90788(12) 0.0219(4) Uani 1 1 d . . . . .
N3 N 0.20972(17) 0.61361(15) 0.60214(11) 0.0216(4) Uani 1 1 d . . . . .
N4 N 0.35081(17) 0.69140(15) 0.54525(11) 0.0210(4) Uani 1 1 d . . . . .
C0AA C 0.2660(2) 0.91535(18) 0.78719(16) 0.0296(6) Uani 1 1 d . . . . .
C1 C 0.3680(2) 0.31951(18) 0.96937(13) 0.0198(5) Uani 1 1 d . . . . .
C1AA C 0.1684(2) 0.87763(19) 0.83329(15) 0.0276(6) Uani 1 1 d . . . . .
C2 C 0.2671(2) 0.64556(17) 0.53181(13) 0.0208(5) Uani 1 1 d . . . . .
C3 C 0.1045(2) 0.84792(19) 0.77836(16) 0.0282(6) Uani 1 1 d . . . . .
C4 C 0.1635(2) 0.86724(19) 0.69848(16) 0.0296(6) Uani 1 1 d . . . . .
C5 C 0.2633(3) 0.90918(19) 0.70372(16) 0.0311(6) Uani 1 1 d . . . . .
C6 C 0.3442(3) 0.9488(2) 0.63352(18) 0.0474(8) Uani 1 1 d . . . . .
H6A H 0.420464 0.939924 0.646760 0.071 Uiso 1 1 calc GR . . . .
H6B H 0.321972 1.016843 0.622874 0.071 Uiso 1 1 calc GR . . . .
H6C H 0.343087 0.915351 0.585094 0.071 Uiso 1 1 calc GR . . . .
C7 C 0.1200(3) 0.8562(2) 0.62158(17) 0.0412(8) Uani 1 1 d . . . . .
H7A H 0.183278 0.850958 0.576231 0.062 Uiso 1 1 calc GR . . . .
H7B H 0.067544 0.911866 0.610312 0.062 Uiso 1 1 calc GR . . . .
H7C H 0.080737 0.798590 0.628134 0.062 Uiso 1 1 calc GR . . . .
C8 C -0.0091(2) 0.8123(2) 0.80130(19) 0.0409(7) Uani 1 1 d . . . . .
H8A H -0.027529 0.783865 0.754851 0.061 Uiso 1 1 calc GR . . . .
H8B H -0.065829 0.865521 0.816879 0.061 Uiso 1 1 calc GR . . . .
H8C H -0.008490 0.764232 0.847199 0.061 Uiso 1 1 calc GR . . . .
C9 C 0.1300(3) 0.8771(2) 0.92347(16) 0.0383(7) Uani 1 1 d . . . . .
H9A H 0.093025 0.819423 0.942966 0.058 Uiso 1 1 calc GR . . . .
H9B H 0.076656 0.933391 0.936036 0.058 Uiso 1 1 calc GR . . . .
H9C H 0.195232 0.878247 0.950338 0.058 Uiso 1 1 calc GR . . . .
C10 C 0.3510(3) 0.9607(2) 0.82093(18) 0.0412(7) Uani 1 1 d . . . . .
H10A H 0.354550 0.933254 0.876362 0.062 Uiso 1 1 calc GR . . . .
H10B H 0.329101 1.029444 0.821855 0.062 Uiso 1 1 calc GR . . . .
H10C H 0.425102 0.949281 0.786755 0.062 Uiso 1 1 calc GR . . . .
C12 C 0.2355(2) 0.63628(19) 0.45098(13) 0.0235(5) Uani 1 1 d . . . . .
C13 C 0.2660(2) 0.5549(2) 0.40993(14) 0.0278(6) Uani 1 1 d . . . . .
H13 H 0.313891 0.504400 0.430944 0.033 Uiso 1 1 calc R . . . .
C14 C 0.2273(3) 0.5460(2) 0.33785(15) 0.0364(7) Uani 1 1 d . . . . .
H14 H 0.248296 0.489630 0.309814 0.044 Uiso 1 1 calc R . . . .
C15 C 0.1579(3) 0.6202(3) 0.30752(16) 0.0409(8) Uani 1 1 d . . . . .
H15 H 0.130380 0.614263 0.258810 0.049 Uiso 1 1 calc R . . . .
C16 C 0.1286(2) 0.7019(2) 0.34699(16) 0.0394(8) Uani 1 1 d . . . . .
H16 H 0.081290 0.752497 0.325518 0.047 Uiso 1 1 calc R . . . .
C17 C 0.1682(2) 0.7113(2) 0.41893(15) 0.0304(6) Uani 1 1 d . . . . .
H17 H 0.149256 0.768612 0.445773 0.037 Uiso 1 1 calc R . . . .
C18 C 0.4507(2) 0.71933(19) 0.48671(14) 0.0246(5) Uani 1 1 d . . . . .
C19 C 0.5100(2) 0.6343(2) 0.43976(16) 0.0344(7) Uani 1 1 d . . . . .
H19A H 0.522909 0.579434 0.478192 0.052 Uiso 1 1 calc GR . . . .
H19B H 0.582349 0.651093 0.408622 0.052 Uiso 1 1 calc GR . . . .
H19C H 0.462414 0.618279 0.402506 0.052 Uiso 1 1 calc GR . . . .
C20 C 0.4190(2) 0.8029(2) 0.42781(15) 0.0338(7) Uani 1 1 d . . . . .
H20A H 0.370466 0.782668 0.393120 0.051 Uiso 1 1 calc GR . . . .
H20B H 0.487627 0.823911 0.393887 0.051 Uiso 1 1 calc GR . . . .
H20C H 0.378756 0.855583 0.458682 0.051 Uiso 1 1 calc GR . . . .
C21 C 0.5331(2) 0.7484(2) 0.53725(15) 0.0341(7) Uani 1 1 d . . . . .
H21A H 0.495401 0.799118 0.571513 0.051 Uiso 1 1 calc GR . . . .
H21B H 0.598565 0.771576 0.500818 0.051 Uiso 1 1 calc GR . . . .
H21C H 0.557938 0.693242 0.571711 0.051 Uiso 1 1 calc GR . . . .
C22 C 0.1111(2) 0.55778(18) 0.61945(14) 0.0246(5) Uani 1 1 d . . . . .
C23 C 0.0609(2) 0.5650(2) 0.70927(15) 0.0318(6) Uani 1 1 d . . . . .
H23A H 0.117474 0.538660 0.742608 0.048 Uiso 1 1 calc GR . . . .
H23B H -0.005012 0.528961 0.723092 0.048 Uiso 1 1 calc GR . . . .
H23C H 0.038163 0.631952 0.719750 0.048 Uiso 1 1 calc GR . . . .
C24 C 0.1506(3) 0.4536(2) 0.60497(17) 0.0356(7) Uani 1 1 d . . . . .
H24A H 0.180886 0.447856 0.547179 0.053 Uiso 1 1 calc GR . . . .
H24B H 0.086766 0.415392 0.621162 0.053 Uiso 1 1 calc GR . . . .
H24C H 0.209438 0.430615 0.637286 0.053 Uiso 1 1 calc GR . . . .
C25 C 0.0188(2) 0.5963(2) 0.56996(17) 0.0378(7) Uani 1 1 d . . . . .
H25A H -0.001680 0.664249 0.577613 0.057 Uiso 1 1 calc GR . . . .
H25B H -0.047578 0.561661 0.588351 0.057 Uiso 1 1 calc GR . . . .
H25C H 0.046753 0.587800 0.512236 0.057 Uiso 1 1 calc GR . . . .
C27 C 0.3343(2) 0.22407(18) 1.00380(13) 0.0215(5) Uani 1 1 d . . . . .
C28 C 0.3971(2) 0.16597(19) 1.05448(15) 0.0274(6) Uani 1 1 d . . . . .
H28 H 0.459548 0.188424 1.071235 0.033 Uiso 1 1 calc R . . . .
C29 C 0.3679(3) 0.0752(2) 1.08031(17) 0.0373(7) Uani 1 1 d . . . . .
H29 H 0.410823 0.035266 1.114743 0.045 Uiso 1 1 calc R . . . .
C30 C 0.2776(3) 0.0422(2) 1.05668(18) 0.0416(8) Uani 1 1 d . . . . .
H30 H 0.258874 -0.020424 1.074361 0.050 Uiso 1 1 calc R . . . .
C31 C 0.2140(3) 0.0998(2) 1.00733(17) 0.0360(7) Uani 1 1 d . . . . .
H31 H 0.150863 0.077302 0.991551 0.043 Uiso 1 1 calc R . . . .
C32 C 0.2426(2) 0.19061(19) 0.98092(15) 0.0275(6) Uani 1 1 d . . . . .
H32 H 0.198914 0.230296 0.946828 0.033 Uiso 1 1 calc R . . . .
C33 C 0.5283(2) 0.26452(18) 0.85723(14) 0.0245(5) Uani 1 1 d . . . . .
C34 C 0.6285(3) 0.2254(3) 0.89921(19) 0.0490(9) Uani 1 1 d . . . . .
H34A H 0.662638 0.278429 0.915295 0.074 Uiso 1 1 calc GR . . . .
H34B H 0.684594 0.188328 0.861572 0.074 Uiso 1 1 calc GR . . . .
H34C H 0.602213 0.184320 0.947577 0.074 Uiso 1 1 calc GR . . . .
C35 C 0.5738(3) 0.3223(2) 0.78022(18) 0.0487(9) Uani 1 1 d . . . . .
H35A H 0.512103 0.345569 0.750592 0.073 Uiso 1 1 calc GR . . . .
H35B H 0.630962 0.282114 0.745938 0.073 Uiso 1 1 calc GR . . . .
H35C H 0.607815 0.376555 0.794334 0.073 Uiso 1 1 calc GR . . . .
C36 C 0.4712(3) 0.1825(3) 0.8360(2) 0.0561(10) Uani 1 1 d . . . . .
H36A H 0.451735 0.140042 0.884797 0.084 Uiso 1 1 calc GR . . . .
H36B H 0.522575 0.146915 0.794575 0.084 Uiso 1 1 calc GR . . . .
H36C H 0.402438 0.207643 0.814817 0.084 Uiso 1 1 calc GR . . . .
C37 C 0.2322(2) 0.42778(19) 1.06308(14) 0.0237(5) Uani 1 1 d . . . . .
C38 C 0.1158(2) 0.4170(2) 1.04403(17) 0.0363(7) Uani 1 1 d . . . . .
H38A H 0.105001 0.455391 0.993807 0.054 Uiso 1 1 calc GR . . . .
H38B H 0.057632 0.438736 1.088910 0.054 Uiso 1 1 calc GR . . . .
H38C H 0.110178 0.349898 1.037161 0.054 Uiso 1 1 calc GR . . . .
C39 C 0.2524(2) 0.3669(2) 1.14062(15) 0.0357(7) Uani 1 1 d . . . . .
H39A H 0.241837 0.300531 1.134868 0.054 Uiso 1 1 calc GR . . . .
H39B H 0.198836 0.390655 1.187181 0.054 Uiso 1 1 calc GR . . . .
H39C H 0.329547 0.370619 1.149375 0.054 Uiso 1 1 calc GR . . . .
C40 C 0.2396(2) 0.5320(2) 1.07545(16) 0.0336(6) Uani 1 1 d . . . . .
H40A H 0.314586 0.539378 1.086812 0.050 Uiso 1 1 calc GR . . . .
H40B H 0.182222 0.552141 1.121362 0.050 Uiso 1 1 calc GR . . . .
H40C H 0.226907 0.571484 1.026127 0.050 Uiso 1 1 calc GR . . . .
C48A C 0.2532(14) 0.2091(16) 0.6933(7) 0.061(4) Uani 0.5 1 d D U P A 2
H48D H 0.297361 0.259609 0.702267 0.091 Uiso 0.5 1 calc GR . P A 2
H48E H 0.234760 0.219141 0.638342 0.091 Uiso 0.5 1 calc GR . P A 2
H48F H 0.297293 0.147111 0.699185 0.091 Uiso 0.5 1 calc GR . P A 2
C48B C 0.2273(18) 0.203(2) 0.7011(12) 0.134(10) Uani 0.5 1 d D U P B 1
H48A H 0.243667 0.267211 0.678571 0.201 Uiso 0.5 1 calc GR . P B 1
H48B H 0.209018 0.167600 0.658475 0.201 Uiso 0.5 1 calc GR . P B 1
H48C H 0.293338 0.169841 0.721438 0.201 Uiso 0.5 1 calc GR . P B 1
C49A C 0.1433(12) 0.2113(8) 0.7563(7) 0.044(4) Uani 0.5 1 d D U P A 2
C49B C 0.1433(12) 0.2090(10) 0.7595(8) 0.065(5) Uani 0.5 1 d D U P B 1
C50A C 0.0694(11) 0.1451(8) 0.7839(8) 0.066(3) Uani 0.5 1 d D U P A 2
H50A H 0.084024 0.085697 0.760066 0.079 Uiso 0.5 1 calc R . P A 2
C50B C 0.0917(12) 0.1288(10) 0.7624(9) 0.065(4) Uani 0.5 1 d D U P B 1
H50B H 0.122838 0.080088 0.727168 0.078 Uiso 0.5 1 calc R . P B 1
C51A C -0.0220(13) 0.1568(9) 0.8419(9) 0.079(4) Uani 0.5 1 d D U P A 2
H51A H -0.072514 0.109253 0.857493 0.094 Uiso 0.5 1 calc R . P A 2
C51B C -0.0081(12) 0.1183(9) 0.8178(7) 0.087(4) Uani 0.5 1 d D U P B 1
H51B H -0.048167 0.064051 0.820205 0.104 Uiso 0.5 1 calc R . P B 1
C52A C -0.0382(10) 0.2448(7) 0.8783(8) 0.067(3) Uani 0.5 1 d D U P A 2
H52A H -0.100641 0.257127 0.920392 0.080 Uiso 0.5 1 calc R . P A 2
C52B C -0.0452(11) 0.1913(10) 0.8690(6) 0.071(4) Uani 0.5 1 d D U P B 1
H52B H -0.108663 0.184863 0.910769 0.085 Uiso 0.5 1 calc R . P B 1
C53A C 0.0368(11) 0.3136(7) 0.8529(7) 0.060(3) Uani 0.5 1 d D U P A 2
H53A H 0.024872 0.371986 0.878314 0.072 Uiso 0.5 1 calc R . P A 2
C53B C 0.0085(9) 0.2730(10) 0.8600(7) 0.069(3) Uani 0.5 1 d D U P B 1
H53B H -0.024328 0.323656 0.892725 0.083 Uiso 0.5 1 calc R . P B 1
C54A C 0.1280(13) 0.2981(10) 0.7917(9) 0.057(3) Uani 0.5 1 d D U P A 2
H54A H 0.178761 0.345116 0.774180 0.068 Uiso 0.5 1 calc R . P A 2
C54B C 0.1062(11) 0.2856(10) 0.8069(9) 0.046(3) Uani 0.5 1 d D U P B 1
H54B H 0.144703 0.340963 0.802759 0.055 Uiso 0.5 1 calc R . P B 1
C41A C -0.2535(15) 1.0102(14) 0.7057(7) 0.126(7) Uani 0.5 1 d D U P C 2
H41D H -0.334602 1.029813 0.711604 0.188 Uiso 0.5 1 calc GR . P C 2
H41E H -0.211938 1.066342 0.690922 0.188 Uiso 0.5 1 calc GR . P C 2
H41F H -0.235853 0.979203 0.757300 0.188 Uiso 0.5 1 calc GR . P C 2
C41B C -0.2090(15) 1.0316(10) 0.6914(11) 0.114(5) Uani 0.5 1 d D U P D 1
H41A H -0.272467 1.030190 0.736743 0.170 Uiso 0.5 1 calc GR . P D 1
H41B H -0.218432 1.090675 0.656865 0.170 Uiso 0.5 1 calc GR . P D 1
H41C H -0.138456 1.028880 0.712772 0.170 Uiso 0.5 1 calc GR . P D 1
C42A C -0.2202(10) 0.9423(11) 0.6410(7) 0.071(4) Uani 0.5 1 d D U P C 2
C42B C -0.2058(12) 0.9571(12) 0.6478(11) 0.090(5) Uani 0.5 1 d D U P D 1
C43A C -0.2465(17) 0.8515(11) 0.6581(12) 0.092(6) Uani 0.5 1 d D U P C 2
H43A H -0.288319 0.833909 0.709829 0.110 Uiso 0.5 1 calc R . P C 2
C43B C -0.2541(18) 0.8727(10) 0.6798(10) 0.074(4) Uani 0.5 1 d D U P D 1
H43B H -0.292259 0.865672 0.734340 0.088 Uiso 0.5 1 calc R . P D 1
C44A C -0.2141(15) 0.7845(12) 0.6022(11) 0.090(5) Uani 0.5 1 d D U P C 2
H44A H -0.230793 0.720679 0.616341 0.108 Uiso 0.5 1 calc R . P C 2
C44B C -0.2430(15) 0.7998(14) 0.6270(9) 0.076(4) Uani 0.5 1 d D U P D 1
H44B H -0.273473 0.741873 0.647696 0.092 Uiso 0.5 1 calc R . P D 1
C45A C -0.1551(15) 0.8102(14) 0.5227(11) 0.091(5) Uani 0.5 1 d D U P C 2
H45A H -0.129942 0.764030 0.484051 0.109 Uiso 0.5 1 calc R . P C 2
C45B C -0.1893(13) 0.8069(13) 0.5451(9) 0.069(4) Uani 0.5 1 d D U P D 1
H45B H -0.186155 0.756775 0.510550 0.083 Uiso 0.5 1 calc R . P D 1
C46A C -0.137(2) 0.9008(12) 0.5050(8) 0.075(4) Uani 0.5 1 d D U P C 2
H46A H -0.106128 0.921938 0.451067 0.090 Uiso 0.5 1 calc R . P C 2
C46B C -0.142(2) 0.8893(12) 0.5178(11) 0.095(5) Uani 0.5 1 d D U P D 1
H46B H -0.100424 0.894267 0.464135 0.113 Uiso 0.5 1 calc R . P D 1
C47A C -0.1632(16) 0.9650(12) 0.5652(6) 0.071(4) Uani 0.5 1 d D U P C 2
H47A H -0.140331 1.027326 0.552998 0.086 Uiso 0.5 1 calc R . P C 2
C47B C -0.1526(16) 0.9678(11) 0.5663(9) 0.081(5) Uani 0.5 1 d D U P D 1
H47B H -0.124231 1.026104 0.544266 0.097 Uiso 0.5 1 calc R . P D 1

loop_
_atom_site_aniso_label
_atom_site_aniso_U_11
_atom_site_aniso_U_22
_atom_site_aniso_U_33
_atom_site_aniso_U_23
_atom_site_aniso_U_13
_atom_site_aniso_U_12
Ge1 0.02170(14) 0.01860(14) 0.02040(12) 0.00066(10) -0.00488(10) -0.00169(11)
Ge2 0.01999(14) 0.01901(14) 0.01565(12) -0.00178(9) -0.00544(9) -0.00263(10)
Fe1 0.02509(19) 0.01739(18) 0.01799(16) -0.00204(13) -0.00665(13) -0.00242(15)
P1 0.0288(4) 0.0187(3) 0.0244(3) 0.0004(2) -0.0098(3) -0.0037(3)
P2 0.0256(4) 0.0264(4) 0.0210(3) -0.0017(3) -0.0058(2) 0.0031(3)
P3 0.0238(4) 0.0284(4) 0.0250(3) 0.0018(3) -0.0091(3) -0.0082(3)
P4 0.0339(4) 0.0261(4) 0.0211(3) -0.0026(3) -0.0116(3) -0.0052(3)
P5 0.0235(3) 0.0230(4) 0.0205(3) 0.0011(2) -0.0038(2) -0.0028(3)
N1 0.0208(11) 0.0232(11) 0.0186(9) -0.0011(8) -0.0017(8) -0.0013(9)
N2 0.0252(11) 0.0146(11) 0.0235(10) 0.0005(8) -0.0010(8) 0.0016(9)
N3 0.0250(11) 0.0226(11) 0.0199(10) -0.0025(8) -0.0068(8) -0.0078(9)
N4 0.0223(11) 0.0271(12) 0.0141(9) -0.0011(8) -0.0037(8) -0.0032(9)
C0AA 0.0436(17) 0.0141(13) 0.0323(14) -0.0051(10) -0.0084(12) -0.0024(12)
C1 0.0185(12) 0.0223(13) 0.0181(11) 0.0010(9) -0.0046(9) 0.0004(10)
C1AA 0.0340(15) 0.0205(14) 0.0283(13) -0.0055(10) -0.0073(11) 0.0026(12)
C2 0.0223(13) 0.0208(13) 0.0193(11) -0.0024(9) -0.0049(9) 0.0013(10)
C3 0.0300(15) 0.0209(14) 0.0338(14) -0.0050(11) -0.0090(11) 0.0053(11)
C4 0.0409(17) 0.0180(13) 0.0303(13) -0.0012(10) -0.0144(12) 0.0084(12)
C5 0.0434(17) 0.0169(14) 0.0309(14) -0.0006(11) -0.0050(12) 0.0032(12)
C6 0.071(2) 0.0254(17) 0.0393(17) 0.0053(13) 0.0037(16) -0.0066(16)
C7 0.055(2) 0.0355(18) 0.0339(15) -0.0030(13) -0.0205(14) 0.0139(15)
C8 0.0296(17) 0.0415(19) 0.0517(18) -0.0097(14) -0.0086(13) 0.0030(14)
C9 0.0448(19) 0.0388(18) 0.0304(14) -0.0127(12) -0.0014(12) 0.0001(14)
C10 0.052(2) 0.0281(16) 0.0478(17) -0.0139(13) -0.0082(15) -0.0120(15)
C12 0.0252(14) 0.0307(15) 0.0163(11) -0.0014(10) -0.0045(9) -0.0082(11)
C13 0.0286(14) 0.0352(16) 0.0205(12) -0.0021(11) -0.0035(10) -0.0080(12)
C14 0.0408(18) 0.050(2) 0.0213(13) -0.0103(12) 0.0006(11) -0.0200(15)
C15 0.0417(18) 0.069(2) 0.0189(13) 0.0020(14) -0.0107(12) -0.0290(17)
C16 0.0329(16) 0.058(2) 0.0293(14) 0.0142(14) -0.0154(12) -0.0108(15)
C17 0.0311(15) 0.0362(17) 0.0249(13) -0.0014(11) -0.0081(11) -0.0025(13)
C18 0.0249(14) 0.0274(14) 0.0205(12) 0.0023(10) -0.0009(10) -0.0066(11)
C19 0.0274(15) 0.0386(18) 0.0336(14) -0.0024(12) 0.0044(11) -0.0036(13)
C20 0.0397(17) 0.0364(17) 0.0245(13) 0.0050(11) -0.0052(11) -0.0068(13)
C21 0.0305(16) 0.0481(19) 0.0256(13) 0.0013(12) -0.0046(11) -0.0150(14)
C22 0.0270(14) 0.0246(14) 0.0245(12) -0.0021(10) -0.0059(10) -0.0102(11)
C23 0.0285(15) 0.0412(17) 0.0276(13) -0.0059(12) -0.0011(11) -0.0152(13)
C24 0.0397(18) 0.0305(16) 0.0366(15) -0.0076(12) 0.0014(12) -0.0113(14)
C25 0.0284(16) 0.052(2) 0.0372(16) 0.0063(14) -0.0153(12) -0.0155(14)
C27 0.0215(13) 0.0224(13) 0.0193(11) -0.0013(9) -0.0016(9) -0.0004(10)
C28 0.0280(15) 0.0248(15) 0.0295(13) 0.0031(11) -0.0082(11) -0.0023(11)
C29 0.0429(18) 0.0250(16) 0.0411(16) 0.0081(12) -0.0083(13) 0.0016(13)
C30 0.047(2) 0.0207(15) 0.0520(18) 0.0000(13) 0.0079(15) -0.0089(14)
C31 0.0318(16) 0.0326(17) 0.0446(16) -0.0099(13) -0.0012(13) -0.0105(13)
C32 0.0241(14) 0.0287(15) 0.0293(13) -0.0021(11) -0.0055(10) -0.0005(11)
C33 0.0247(14) 0.0226(14) 0.0245(12) -0.0041(10) 0.0009(10) -0.0008(11)
C34 0.0394(19) 0.058(2) 0.0468(18) -0.0140(16) -0.0085(14) 0.0177(17)
C35 0.062(2) 0.0321(18) 0.0364(16) 0.0015(13) 0.0225(15) 0.0073(16)
C36 0.055(2) 0.059(2) 0.058(2) -0.0368(18) 0.0043(17) -0.0174(19)
C37 0.0202(13) 0.0279(14) 0.0209(12) -0.0017(10) -0.0009(9) 0.0020(11)
C38 0.0235(15) 0.0418(18) 0.0434(16) -0.0074(13) -0.0053(12) 0.0006(13)
C39 0.0385(17) 0.0423(18) 0.0209(13) -0.0003(12) -0.0001(11) 0.0098(14)
C40 0.0346(16) 0.0326(16) 0.0315(14) -0.0109(12) 0.0012(11) 0.0012(13)
C48A 0.043(5) 0.092(10) 0.035(5) -0.002(5) 0.016(4) 0.008(5)
C48B 0.113(19) 0.140(18) 0.136(17) 0.037(14) -0.051(13) 0.046(15)
C49A 0.077(9) 0.035(6) 0.028(6) 0.007(4) -0.027(5) -0.011(6)
C49B 0.053(8) 0.070(8) 0.060(9) 0.010(7) -0.009(6) 0.038(6)
C50A 0.095(10) 0.030(5) 0.085(9) 0.026(5) -0.052(6) -0.030(6)
C50B 0.072(6) 0.059(7) 0.060(6) -0.015(5) -0.026(4) 0.036(5)
C51A 0.092(10) 0.062(7) 0.088(13) 0.017(6) -0.046(6) -0.006(7)
C51B 0.087(7) 0.113(9) 0.050(6) 0.011(6) -0.024(5) 0.037(7)
C52A 0.059(7) 0.055(6) 0.081(8) 0.027(5) -0.026(5) 0.013(5)
C52B 0.049(6) 0.126(11) 0.029(5) 0.022(7) 0.003(4) -0.008(8)
C53A 0.080(8) 0.050(5) 0.054(5) 0.003(5) -0.038(5) 0.011(5)
C53B 0.041(6) 0.101(10) 0.053(5) 0.023(7) -0.008(4) 0.019(6)
C54A 0.098(9) 0.034(5) 0.045(6) 0.005(5) -0.040(5) 0.001(5)
C54B 0.034(4) 0.056(6) 0.042(6) 0.017(4) -0.010(4) 0.013(4)
C41A 0.130(14) 0.189(14) 0.039(5) -0.035(7) 0.001(6) 0.060(12)
C41B 0.115(13) 0.052(6) 0.184(12) 0.016(7) -0.072(10) 0.000(7)
C42A 0.069(8) 0.083(8) 0.050(5) 0.019(5) -0.005(5) 0.015(6)
C42B 0.076(9) 0.076(7) 0.126(10) 0.038(6) -0.053(7) -0.018(7)
C43A 0.041(8) 0.081(9) 0.143(14) 0.030(8) -0.008(10) -0.005(7)
C43B 0.071(10) 0.068(7) 0.092(7) 0.030(5) -0.046(6) -0.026(7)
C44A 0.050(9) 0.078(7) 0.140(15) 0.035(7) -0.038(9) -0.003(6)
C44B 0.052(10) 0.117(10) 0.065(6) 0.008(6) -0.021(6) -0.023(9)
C45A 0.050(10) 0.096(8) 0.131(12) 0.004(8) -0.044(8) 0.006(7)
C45B 0.049(9) 0.089(7) 0.076(7) 0.007(6) -0.030(6) -0.016(6)
C46A 0.089(10) 0.085(9) 0.053(5) 0.001(5) -0.034(5) 0.012(7)
C46B 0.068(9) 0.067(7) 0.150(11) 0.048(7) -0.051(8) -0.008(6)
C47A 0.077(10) 0.102(9) 0.022(4) 0.004(5) -0.005(4) 0.031(7)
C47B 0.058(8) 0.062(7) 0.120(10) 0.061(6) -0.034(7) -0.019(7)

loop_
_atom_type_symbol
_atom_type_description
_atom_type_scat_dispersion_real
_atom_type_scat_dispersion_imag
_atom_type_scat_source
C C 0.0033 0.0016 'International Tables Vol C Tables 4.2.6.8 and 6.1.1.4'
H H 0.0000 0.0000 'International Tables Vol C Tables 4.2.6.8 and 6.1.1.4'
Fe Fe 0.3463 0.8444 'International Tables Vol C Tables 4.2.6.8 and 6.1.1.4'
Ge Ge 0.1547 1.8001 'International Tables Vol C Tables 4.2.6.8 and 6.1.1.4'
N N 0.0061 0.0033 'International Tables Vol C Tables 4.2.6.8 and 6.1.1.4'
P P 0.1023 0.0942 'International Tables Vol C Tables 4.2.6.8 and 6.1.1.4'

loop_
_geom_angle_atom_site_label_1
_geom_angle_atom_site_label_2
_geom_angle_atom_site_label_3
_geom_angle
_geom_angle_site_symmetry_1
_geom_angle_site_symmetry_3
_geom_angle_publ_flag
N1 Ge1 P1 96.49(6) . . ?
N1 Ge1 N2 64.58(8) . . ?
N2 Ge1 P1 95.23(6) . . ?
Fe Ge2 P2 100.73(2) . . ?
Fe Ge2 P3 55.20(2) . . ?
P2 Ge2 P3 53.04(2) . . ?
N3 Ge2 Fe 131.92(6) . . ?
N3 Ge2 P2 117.13(6) . . ?
N3 Ge2 P3 170.14(6) . . ?
N3 Ge2 N4 65.81(8) . . ?
N4 Ge2 Fe 130.32(6) . . ?
N4 Ge2 P2 108.14(6) . . ?
N4 Ge2 P3 116.09(6) . . ?
Ge2 Fe P3 73.44(2) . . ?
Ge2 Fe P4 110.88(3) . . ?
Ge2 Fe P5 85.13(2) . . ?
P4 Fe P3 53.18(3) . . ?
P5 Fe P3 86.79(3) . . ?
P5 Fe P4 55.03(2) . . ?
C0AA Fe Ge2 143.68(7) . . ?
C0AA Fe P3 103.30(8) . . ?
C0AA Fe P4 93.29(7) . . ?
C0AA Fe P5 131.16(8) . . ?
C0AA Fe C1AA 39.80(11) . . ?
C0AA Fe C3 66.56(11) . . ?
C0AA Fe C4 66.22(10) . . ?
C0AA Fe C5 39.49(10) . . ?
C1AA Fe Ge2 155.13(7) . . ?
C1AA Fe P3 131.09(8) . . ?
C1AA Fe P4 90.98(7) . . ?
C1AA Fe P5 98.81(7) . . ?
C1AA Fe C3 39.49(10) . . ?
C1AA Fe C4 65.93(10) . . ?
C1AA Fe C5 66.39(10) . . ?
C3 Fe Ge2 115.69(7) . . ?
C3 Fe P3 169.67(8) . . ?
C3 Fe P4 123.31(7) . . ?
C3 Fe P5 98.49(8) . . ?
C4 Fe Ge2 92.68(8) . . ?
C4 Fe P3 140.03(8) . . ?
C4 Fe P4 156.43(8) . . ?
C4 Fe P5 130.11(8) . . ?
C4 Fe C3 39.13(10) . . ?
C5 Fe Ge2 105.72(8) . . ?
C5 Fe P3 107.40(9) . . ?
C5 Fe P4 128.03(8) . . ?
C5 Fe P5 163.98(8) . . ?
C5 Fe C3 66.34(11) . . ?
C5 Fe C4 39.57(11) . . ?
P2 P1 Ge1 97.15(3) . . ?
P2 P1 P5 100.65(4) . . ?
P5 P1 Ge1 95.04(3) . . ?
Ge2 P2 P3 74.14(3) . . ?
P1 P2 Ge2 88.03(3) . . ?
P1 P2 P3 102.51(4) . . ?
Fe P3 Ge2 51.37(2) . . ?
P2 P3 Ge2 52.82(2) . . ?
P2 P3 Fe 97.17(3) . . ?
P4 P3 Ge2 100.52(3) . . ?
P4 P3 Fe 62.13(3) . . ?
P4 P3 P2 106.65(4) . . ?
P3 P4 Fe 64.69(3) . . ?
P3 P4 P5 98.74(4) . . ?
P5 P4 Fe 62.28(3) . . ?
P1 P5 Fe 111.78(3) . . ?
P4 P5 Fe 62.69(3) . . ?
P4 P5 P1 102.50(4) . . ?
C1 N1 Ge1 93.3(2) . . ?
C1 N1 C37 130.2(2) . . ?
C37 N1 Ge1 135.1(2) . . ?
C1 N2 Ge1 92.7(2) . . ?
C1 N2 C33 131.6(2) . . ?
C33 N2 Ge1 135.7(2) . . ?
C2 N3 Ge2 92.5(2) . . ?
C2 N3 C22 130.3(2) . . ?
C22 N3 Ge2 137.2(2) . . ?
C2 N4 Ge2 92.07(14) . . ?
C2 N4 C18 128.4(2) . . ?
C18 N4 Ge2 137.3(2) . . ?
C1AA C0AA Fe 70.3(2) . . ?
C1AA C0AA C10 125.6(2) . . ?
C5 C0AA Fe 70.9(2) . . ?
C5 C0AA C1AA 108.1(2) . . ?
C5 C0AA C10 126.1(3) . . ?
C10 C0AA Fe 128.2(2) . . ?
N1 C1 N2 109.2(2) . . ?
N1 C1 C27 126.8(2) . . ?
N2 C1 C27 123.9(2) . . ?
C0AA C1AA Fe 69.9(2) . . ?
C0AA C1AA C3 108.4(2) . . ?
C0AA C1AA C9 127.3(2) . . ?
C3 C1AA Fe 71.3(2) . . ?
C3 C1AA C9 124.1(3) . . ?
C9 C1AA Fe 129.302) . . ?
N3 C2 N4 109.6(2) . . ?
N3 C2 C12 124.1(2) . . ?
N4 C2 C12 126.1(2) . . ?
C1AA C3 Fe 69.2(2) . . ?
C1AA C3 C8 125.6(2) . . ?
C4 C3 Fe 70.2(2) . . ?
C4 C3 C1AA 107.3(2) . . ?
C4 C3 C8 126.8(2) . . ?
C8 C3 Fe 130.4(2) . . ?
C3 C4 Fe 70.71(14) . . ?
C3 C4 C5 108.6(2) . . ?
C3 C4 C7 125.0(3) . . ?
C5 C4 Fe 69.83(14) . . ?
C5 C4 C7 126.0(3) . . ?
C7 C4 Fe 131.0(2) . . ?
C0AA C5 Fe 69.62(14) . . ?
C0AA C5 C4 107.6(2) . . ?
C0AA C5 C6 126.0(3) . . ?
C4 C5 Fe 70.61(14) . . ?
C4 C5 C6 126.1(2) . . ?
C6 C5 Fe 129.8(2) . . ?
C5 C6 H6A 109.5 . . ?
C5 C6 H6B 109.5 . . ?
C5 C6 H6C 109.5 . . ?
H6A C6 H6B 109.5 . . ?
H6A C6 H6C 109.5 . . ?
H6B C6 H6C 109.5 . . ?
C4 C7 H7A 109.5 . . ?
C4 C7 H7B 109.5 . . ?
C4 C7 H7C 109.5 . . ?
H7A C7 H7B 109.5 . . ?
H7A C7 H7C 109.5 . . ?
H7B C7 H7C 109.5 . . ?
C3 C8 H8A 109.5 . . ?
C3 C8 H8B 109.5 . . ?
C3 C8 H8C 109.5 . . ?
H8A C8 H8B 109.5 . . ?
H8A C8 H8C 109.5 . . ?
H8B C8 H8C 109.5 . . ?
C1AA C9 H9A 109.5 . . ?
C1AA C9 H9B 109.5 . . ?
C1AA C9 H9C 109.5 . . ?
H9A C9 H9B 109.5 . . ?
H9A C9 H9C 109.5 . . ?
H9B C9 H9C 109.5 . . ?
C0AA C10 H10A 109.5 . . ?
C0AA C10 H10B 109.5 . . ?
C0AA C10 H10C 109.5 . . ?
H10A C10 H10B 109.5 . . ?
H10A C10 H10C 109.5 . . ?
H10B C10 H10C 109.5 . . ?
C13 C12 C2 122.3(2) . . ?
C13 C12 C17 119.7(2) . . ?
C17 C12 C2 118.0(2) . . ?
C12 C13 H13 119.7 . . ?
C12 C13 C14 120.6(3) . . ?
C14 C13 H13 119.7 . . ?
C13 C14 H14 120.4 . . ?
C15 C14 C13 119.2(3) . . ?
C15 C14 H14 120.4 . . ?
C14 C15 H15 119.7 . . ?
C16 C15 C14 120.7(2) . . ?
C16 C15 H15 119.7 . . ?
C15 C16 H16 119.9 . . ?
C15 C16 C17 120.1(3) . . ?
C17 C16 H16 119.9 . . ?
C12 C17 C16 119.7(3) . . ?
C12 C17 H17 120.2 . . ?
C16 C17 H17 120.2 . . ?
N4 C18 C19 110.9(2) . . ?
N4 C18 C20 111.5(2) . . ?
N4 C18 C21 106.5(2) . . ?
C20 C18 C19 110.5(2) . . ?
C20 C18 C21 109.7(2) . . ?
C21 C18 C19 107.5(2) . . ?
C18 C19 H19A 109.5 . . ?
C18 C19 H19B 109.5 . . ?
C18 C19 H19C 109.5 . . ?
H19A C19 H19B 109.5 . . ?
H19A C19 H19C 109.5 . . ?
H19B C19 H19C 109.5 . . ?
C18 C20 H20A 109.5 . . ?
C18 C20 H20B 109.5 . . ?
C18 C20 H20C 109.5 . . ?
H20A C20 H20B 109.5 . . ?
H20A C20 H20C 109.5 . . ?
H20B C20 H20C 109.5 . . ?
C18 C21 H21A 109.5 . . ?
C18 C21 H21B 109.5 . . ?
C18 C21 H21C 109.5 . . ?
H21A C21 H21B 109.5 . . ?
H21A C21 H21C 109.5 . . ?
H21B C21 H21C 109.5 . . ?
N3 C22 C23 107.0(2) . . ?
N3 C22 C24 109.2(2) . . ?
N3 C22 C25 113.0(2) . . ?
C23 C22 C25 107.7(2) . . ?
C24 C22 C23 108.8(2) . . ?
C24 C22 C25 111.1(2) . . ?
C22 C23 H23A 109.5 . . ?
C22 C23 H23B 109.5 . . ?
C22 C23 H23C 109.5 . . ?
H23A C23 H23B 109.5 . . ?
H23A C23 H23C 109.5 . . ?
H23B C23 H23C 109.5 . . ?
C22 C24 H24A 109.5 . . ?
C22 C24 H24B 109.5 . . ?
C22 C24 H24C 109.5 . . ?
H24A C24 H24B 109.5 . . ?
H24A C24 H24C 109.5 . . ?
H24B C24 H24C 109.5 . . ?
C22 C25 H25A 109.5 . . ?
C22 C25 H25B 109.5 . . ?
C22 C25 H25C 109.5 . . ?
H25A C25 H25B 109.5 . . ?
H25A C25 H25C 109.5 . . ?
H25B C25 H25C 109.5 . . ?
C28 C27 C1 121.3(2) . . ?
C32 C27 C1 119.2(2) . . ?
C32 C27 C28 119.4(2) . . ?
C27 C28 H28 120.3 . . ?
C29 C28 C27 119.5(3) . . ?
C29 C28 H28 120.3 . . ?
C28 C29 H29 119.7 . . ?
C30 C29 C28 120.7(3) . . ?
C30 C29 H29 119.7 . . ?
C29 C30 H30 119.9 . . ?
C29 C30 C31 120.2(3) . . ?
C31 C30 H30 119.9 . . ?
C30 C31 H31 120.2 . . ?
C30 C31 C32 119.6(3) . . ?
C32 C31 H31 120.2 . . ?
C27 C32 H32 119.7 . . ?
C31 C32 C27 120.5(2) . . ?
C31 C32 H32 119.7 . . ?
N2 C33 C34 110.0(2) . . ?
N2 C33 C35 105.5(2) . . ?
N2 C33 C36 113.9(2) . . ?
C35 C33 C34 107.6(2) . . ?
C35 C33 C36 109.7(3) . . ?
C36 C33 C34 109.8(3) . . ?
C33 C34 H34A 109.5 . . ?
C33 C34 H34B 109.5 . . ?
C33 C34 H34C 109.5 . . ?
H34A C34 H34B 109.5 . . ?
H34A C34 H34C 109.5 . . ?
H34B C34 H34C 109.5 . . ?
C33 C35 H35A 109.5 . . ?
C33 C35 H35B 109.5 . . ?
C33 C35 H35C 109.5 . . ?
H35A C35 H35B 109.5 . . ?
H35A C35 H35C 109.5 . . ?
H35B C35 H35C 109.5 . . ?
C33 C36 H36A 109.5 . . ?
C33 C36 H36B 109.5 . . ?
C33 C36 H36C 109.5 . . ?
H36A C36 H36B 109.5 . . ?
H36A C36 H36C 109.5 . . ?
H36B C36 H36C 109.5 . . ?
N1 C37 C38 109.5(2) . . ?
N1 C37 C39 112.2(2) . . ?
N1 C37 C40 106.2(2) . . ?
C38 C37 C39 110.7(2) . . ?
C40 C37 C38 109.3(2) . . ?
C40 C37 C39 108.9(2) . . ?
C37 C38 H38A 109.5 . . ?
C37 C38 H38B 109.5 . . ?
C37 C38 H38C 109.5 . . ?
H38A C38 H38B 109.5 . . ?
H38A C38 H38C 109.5 . . ?
H38B C38 H38C 109.5 . . ?
C37 C39 H39A 109.5 . . ?
C37 C39 H39B 109.5 . . ?
C37 C39 H39C 109.5 . . ?
H39A C39 H39B 109.5 . . ?
H39A C39 H39C 109.5 . . ?
H39B C39 H39C 109.5 . . ?
C37 C40 H40A 109.5 . . ?
C37 C40 H40B 109.5 . . ?
C37 C40 H40C 109.5 . . ?
H40A C40 H40B 109.5 . . ?
H40A C40 H40C 109.5 . . ?
H40B C40 H40C 109.5 . . ?
H48D C48A H48E 109.5 . . ?
H48D C48A H48F 109.5 . . ?
H48E C48A H48F 109.5 . . ?
C49A C48A H48D 109.5 . . ?
C49A C48A H48E 109.5 . . ?
C49A C48A H48F 109.5 . . ?
H48A C48B H48B 109.5 . . ?
H48A C48B H48C 109.5 . . ?
H48B C48B H48C 109.5 . . ?
C49B C48B H48A 109.5 . . ?
C49B C48B H48B 109.5 . . ?
C49B C48B H48C 109.5 . . ?
C50A C49A C48A 132.5(13) . . ?
C50A C49A C54A 119.4(11) . . ?
C54A C49A C48A 108.0(12) . . ?
C48B C49B C50B 106.6(2) . . ?
C48B C49B C54B 127.1(2) . . ?
C50B C49B C54B 126.1(12) . . ?
C49A C50A H50A 117.2 . . ?
C51A C50A C49A 125.6(10) . . ?
C51A C50A H50A 117.2 . . ?
C49B C50B H50B 120.3 . . ?
C49B C50B C51B 119.4(11) . . ?
C51B C50B H50B 120.3 . . ?
C50A C51A H51A 122.3 . . ?
C50A C51A C52A 115.4(10) . . ?
C52A C51A H51A 122.3 . . ?
C50B C51B H51B 121.8 . . ?
C52B C51B C50B 116.4(11) . . ?
C52B C51B H51B 121.8 . . ?
C51A C52A H52A 119.7 . . ?
C53A C52A C51A 120.7(10) . . ?
C53A C52A H52A 119.7 . . ?
C51B C52B H52B 119.5 . . ?
C53B C52B C51B 121.0(10) . . ?
C53B C52B H52B 119.5 . . ?
C52A C53A H53A 119.4 . . ?
C54A C53A C52A 121.1(10) . . ?
C54A C53A H53A 119.4 . . ?
C52B C53B H53B 118.0 . . ?
C54B C53B C52B 123.9(10) . . ?
C54B C53B H53B 118.0 . . ?
C49A C54A H54A 121.1 . . ?
C53A C54A C49A 117.8(10) . . ?
C53A C54A H54A 121.1 . . ?
C49B C54B H54B 123.5 . . ?
C53B C54B C49B 113.0(10) . . ?
C53B C54B H54B 123.5 . . ?
H41D C41A H41E 109.5 . . ?
H41D C41A H41F 109.5 . . ?
H41E C41A H41F 109.5 . . ?
C42A C41A H41D 109.5 . . ?
C42A C41A H41E 109.5 . . ?
C42A C41A H41F 109.5 . . ?
H41A C41B H41B 109.5 . . ?
H41A C41B H41C 109.5 . . ?
H41B C41B H41C 109.5 . . ?
C42B C41B H41A 109.5 . . ?
C42B C41B H41B 109.5 . . ?
C42B C41B H41C 109.5 . . ?
C43A C42A C41A 118.4(10) . . ?
C43A C42A C47A 117.3(11) . . ?
C47A C42A C41A 124.2(11) . . ?
C41B C42B C43B 123.0(13) . . ?
C41B C42B C47B 115.8(13) . . ?
C47B C42B C43B 121.2(12) . . ?
C42A C43A H43A 119.4 . . ?
C42A C43A C44A 121.3(12) . . ?
C44A C43A H43A 119.4 . . ?
C42B C43B H43B 121.7 . . ?
C44B C43B C42B 116.7(12) . . ?
C44B C43B H43B 121.7 . . ?
C43A C44A H44A 119.8 . . ?
C43A C44A C45A 120.4(11) . . ?
C45A C44A H44A 119.8 . . ?
C43B C44B H44B 117.9 . . ?
C43B C44B C45B 124.1(11) . . ?
C45B C44B H44B 117.9 . . ?
C44A C45A H45A 121.2 . . ?
C46A C45A C44A 117.5(12) . . ?
C46A C45A H45A 121.2 . . ?
C44B C45B H45B 121.6 . . ?
C46B C45B C44B 116.7(11) . . ?
C46B C45B H45B 121.6 . . ?
C45A C46A H46A 119.9 . . ?
C45A C46A C47A 120.2(12) . . ?
C47A C46A H46A 119.9 . . ?
C45B C46B H46B 118.7 . . ?
C45B C46B C47B 122.7(12) . . ?
C47B C46B H46B 118.7 . . ?
C42A C47A C46A 122.8(12) . . ?
C42A C47A H47A 118.6 . . ?
C46A C47A H47A 118.6 . . ?
C42B C47B C46B 118.4(11) . . ?
C42B C47B H47B 120.8 . . ?
C46B C47B H47B 120.8 . . ?

loop_
_geom_bond_atom_site_label_1
_geom_bond_atom_site_label_2
_geom_bond_distance
_geom_bond_site_symmetry_2
_geom_bond_publ_flag
Ge1 P1 2.4286(7) . ?
Ge1 N1 2.020(2) . ?
Ge1 N2 2.030(2) . ?
Ge2 Fe 2.2768(5) . ?
Ge2 P2 2.3142(7) . ?
Ge2 P3 2.7938(7) . ?
Ge2 N3 1.995(2) . ?
Ge2 N4 2.002(2) . ?
Fe P3 2.3934(8) . ?
Fe P4 2.3404(7) . ?
Fe P5 2.3318(8) . ?
Fe C0AA 2.088(3) . ?
Fe C1AA 2.094(3) . ?
Fe C3 2.122(3) . ?
Fe C4 2.115(2) . ?
Fe C5 2.105(3) . ?
P1 P2 2.1875(10) . ?
P1 P5 2.2153(10) . ?
P2 P3 2.3208(11) . ?
P3 P4 2.1195(10) . ?
P4 P5 2.1584(10) . ?
N1 C1 1.324(3) . ?
N1 C37 1.478(3) . ?
N2 C1 1.330(3) . ?
N2 C33 1.470(3) . ?
N3 C2 1.326(3) . ?
N3 C22 1.481(3) . ?
N4 C2 1.329(3) . ?
N4 C18 1.483(3) . ?
C0AA C1AA 1.424(4) . ?
C0AA C5 1.417(4) . ?
C0AA C10 1.492(4) . ?
C1 C27 1.493(3) . ?
C1AA C3 1.425(4) . ?
C1AA C9 1.500(4) . ?
C2 C12 1.494(3) . ?
C3 C4 1.419(4) . ?
C3 C8 1.495(4) . ?
C4 C5 1.428(4) . ?
C4 C7 1.505(4) . ?
C5 C6 1.502(4) . ?
C6 H6A 0.9800 . ?
C6 H6B 0.9800 . ?
C6 H6C 0.9800 . ?
C7 H7A 0.9800 . ?
C7 H7B 0.9800 . ?
C7 H7C 0.9800 . ?
C8 H8A 0.9800 . ?
C8 H8B 0.9800 . ?
C8 H8C 0.9800 . ?
C9 H9A 0.9800 . ?
C9 H9B 0.9800 . ?
C9 H9C 0.9800 . ?
C10 H10A 0.9800 . ?
C10 H10B 0.9800 . ?
C10 H10C 0.9800 . ?
C12 C13 1.378(4) . ?
C12 C17 1.391(4) . ?
C13 H13 0.9500 . ?
C13 C14 1.394(3) . ?
C14 H14 0.9500 . ?
C14 C15 1.387(4) . ?
C15 H15 0.9500 . ?
C15 C16 1.366(5) . ?
C16 H16 0.9500 . ?
C16 C17 1.398(4) . ?
C17 H17 0.9500 . ?
C18 C19 1.535(4) . ?
C18 C20 1.529(3) . ?
C18 C21 1.533(3) . ?
C19 H19A 0.9800 . ?
C19 H19B 0.9800 . ?
C19 H19C 0.9800 . ?
C20 H20A 0.9800 . ?
C20 H20B 0.9800 . ?
C20 H20C 0.9800 . ?
C21 H21A 0.9800 . ?
C21 H21B 0.9800 . ?
C21 H21C 0.9800 . ?
C22 C23 1.528(3) . ?
C22 C24 1.526(4) . ?
C22 C25 1.531(3) . ?
C23 H23A 0.9800 . ?
C23 H23B 0.9800 . ?
C23 H23C 0.9800 . ?
C24 H24A 0.9800 . ?
C24 H24B 0.9800 . ?
C24 H24C 0.9800 . ?
C25 H25A 0.9800 . ?
C25 H25B 0.9800 . ?
C25 H25C 0.9800 . ?
C27 C28 1.391(3) . ?
C27 C32 1.385(3) . ?
C28 H28 0.9500 . ?
C28 C29 1.385(4) . ?
C29 H29 0.9500 . ?
C29 C30 1.372(4) . ?
C30 H30 0.9500 . ?
C30 C31 1.380(4) . ?
C31 H31 0.9500 . ?
C31 C32 1.384(4) . ?
C32 H32 0.9500 . ?
C33 C34 1.535(4) . ?
C33 C35 1.515(3) . ?
C33 C36 1.520(4) . ?
C34 H34A 0.9800 . ?
C34 H34B 0.9800 . ?
C34 H34C 0.9800 . ?
C35 H35A 0.9800 . ?
C35 H35B 0.9800 . ?
C35 H35C 0.9800 . ?
C36 H36A 0.9800 . ?
C36 H36B 0.9800 . ?
C36 H36C 0.9800 . ?
C37 C38 1.529(4) . ?
C37 C39 1.534(3) . ?
C37 C40 1.526(4) . ?
C38 H38A 0.9800 . ?
C38 H38B 0.9800 . ?
C38 H38C 0.9800 . ?
C39 H39A 0.9800 . ?
C39 H39B 0.9800 . ?
C39 H39C 0.9800 . ?
C40 H40A 0.9800 . ?
C40 H40B 0.9800 . ?
C40 H40C 0.9800 . ?
C48A H48D 0.9800 . ?
C48A H48E 0.9800 . ?
C48A H48F 0.9800 . ?
C48A C49A 1.54(2) . ?
C48B H48A 0.9800 . ?
C48B H48B 0.9800 . ?
C48B H48C 0.9800 . ?
C48B C49B 1.28(2) . ?
C49A C50A 1.365(11) . ?
C49A C54A 1.394(11) . ?
C49B C50B 1.353(12) . ?
C49B C54B 1.389(12) . ?
C50A H50A 0.9500 . ?
C50A C51A 1.342(12) . ?
C50B H50B 0.9500 . ?
C50B C51B 1.400(11) . ?
C51A H51A 0.9500 . ?
C51A C52A 1.417(12) . ?
C51B H51B 0.9500 . ?
C51B C52B 1.389(11) . ?
C52A H52A 0.9500 . ?
C52A C53A 1.396(10) . ?
C52B H52B 0.9500 . ?
C52B C53B 1.377(12) . ?
C53A H53A 0.9500 . ?
C53A C54A 1.379(11) . ?
C53B H53B 0.9500 . ?
C53B C54B 1.368(11) . ?
C54A H54A 0.9500 . ?
C54B H54B 0.9500 . ?
C41A H41D 0.9800 . ?
C41A H41E 0.9800 . ?
C41A H41F 0.9800 . ?
C41A C42A 1.49(2) . ?
C41B H41A 0.9800 . ?
C41B H41B 0.9800 . ?
C41B H41C 0.9800 . ?
C41B C42B 1.33(2) . ?
C42A C43A 1.355(13) . ?
C42A C47A 1.362(12) . ?
C42B C43B 1.412(13) . ?
C42B C47B 1.405(14) . ?
C43A H43A 0.9500 . ?
C43A C44A 1.371(13) . ?
C43B H43B 0.9500 . ?
C43B C44B 1.402(13) . ?
C44A H44A 0.9500 . ?
C44A C45A 1.431(13) . ?
C44B H44B 0.9500 . ?
C44B C45B 1.410(13) . ?
C45A H45A 0.9500 . ?
C45A C46A 1.325(13) . ?
C45B H45B 0.9500 . ?
C45B C46B 1.366(13) . ?
C46A H46A 0.9500 . ?
C46A C47A 1.392(13) . ?
C46B H46B 0.9500 . ?
C46B C47B 1.419(14) . ?
C47A H47A 0.9500 . ?
C47B H47B 0.9500 . ?

loop_
_geom_torsion_atom_site_label_1
_geom_torsion_atom_site_label_2
_geom_torsion_atom_site_label_3
_geom_torsion_atom_site_label_4
_geom_torsion
_geom_torsion_site_symmetry_1
_geom_torsion_site_symmetry_2
_geom_torsion_site_symmetry_3
_geom_torsion_site_symmetry_4
_geom_torsion_publ_flag
Ge1 N1 C1 N2 -3.90(19) . . . . ?
Ge1 N1 C1 C27 177.7(2) . . . . ?
Ge1 N1 C37 C38 115.0(2) . . . . ?
Ge1 N1 C37 C39 -121.7(2) . . . . ?
Ge1 N1 C37 C40 -2.8(3) . . . . ?
Ge1 N2 C1 N1 3.88(19) . . . . ?
Ge1 N2 C1 C27 -177.71(19) . . . . ?
Ge1 N2 C33 C34 95.2(3) . . . . ?
Ge1 N2 C33 C35 -20.6(3) . . . . ?
Ge1 N2 C33 C36 -141.0(2) . . . . ?
Ge2 N3 C2 N4 0.4(2) . . . . ?
Ge2 N3 C2 C12 -175.7(2) . . . . ?
Ge2 N3 C22 C23 16.2(3) . . . . ?
Ge2 N3 C22 C24 -101.4(3) . . . . ?
Ge2 N3 C22 C25 134.5(2) . . . . ?
Ge2 N4 C2 N3 -0.4(2) . . . . ?
Ge2 N4 C2 C12 175.6(2) . . . . ?
Ge2 N4 C18 C19 107.5(3) . . . . ?
Ge2 N4 C18 C20 -128.9(2) . . . . ?
Ge2 N4 C18 C21 -9.2(3) . . . . ?
Fe C0AA C1AA C3 -61.22(19) . . . . ?
Fe C0AA C1AA C9 124.7(3) . . . . ?
Fe C0AA C5 C4 60.68(18) . . . . ?
Fe C0AA C5 C6 -125.1(3) . . . . ?
Fe C1AA C3 C4 -60.09(18) . . . . ?
Fe C1AA C3 C8 125.5(3) . . . . ?
Fe C3 C4 C5 -59.76(18) . . . . ?
Fe C3 C4 C7 127.1(3) . . . . ?
Fe C4 C5 C0AA -60.05(18) . . . . ?
Fe C4 C5 C6 125.7(3) . . . . ?
N1 C1 C27 C28 -105.7(3) . . . . ?
N1 C1 C27 C32 78.2(3) . . . . ?
N2 C1 C27 C28 76.2(3) . . . . ?
N2 C1 C27 C32 -100.0(3) . . . . ?
N3 C2 C12 C13 -83.6(3) . . . . ?
N3 C2 C12 C17 93.1(3) . . . . ?
N4 C2 C12 C13 100.9(3) . . . . ?
N4 C2 C12 C17 -82.3(3) . . . . ?
C0AA C1AA C3 Fe 60.31(19) . . . . ?
C0AA C1AA C3 C4 0.2(3) . . . . ?
C0AA C1AA C3 C8 -174.2(3) . . . . ?
C1 N1 C37 C38 -82.2(3) . . . . ?
C1 N1 C37 C39 41.1(4) . . . . ?
C1 N1 C37 C40 160.0(2) . . . . ?
C1 N2 C33 C34 -85.2(3) . . . . ?
C1 N2 C33 C35 159.0(3) . . . . ?
C1 N2 C33 C36 38.6(4) . . . . ?
C1 C27 C28 C29 -175.2(2) . . . . ?
C1 C27 C32 C31 175.5(2) . . . . ?
C1AA C0AA C5 Fe -60.81(19) . . . . ?
C1AA C0AA C5 C4 -0.1(3) . . . . ?
C1AA C0AA C5 C6 174.1(3) . . . . ?
C1AA C3 C4 Fe 59.47(18) . . . . ?
C1AA C3 C4 C5 -0.3(3) . . . . ?
C1AA C3 C4 C7 -173.4(3) . . . . ?
C2 N3 C22 C23 -164.6(3) . . . . ?
C2 N3 C22 C24 77.9(3) . . . . ?
C2 N3 C22 C25 -46.2(4) . . . . ?
C2 N4 C18 C19 -50.2(3) . . . . ?
C2 N4 C18 C20 73.4(3) . . . . ?
C2 N4 C18 C21 -166.9(2) . . . . ?
C2 C12 C13 C14 174.8(2) . . . . ?
C2 C12 C17 C16 -174.4(2) . . . . ?
C3 C4 C5 Fe 60.31(18) . . . . ?
C3 C4 C5 C0AA 0.3(3) . . . . ?
C3 C4 C5 C6 -174.0(3) . . . . ?
C5 C0AA C1AA Fe 61.16(19) . . . . ?
C5 C0AA C1AA C3 -0.1(3) . . . . ?
C5 C0AA C1AA C9 -174.2(3) . . . . ?
C7 C4 C5 Fe -126.6(3) . . . . ?
C7 C4 C5 C0AA 173.3(3) . . . . ?
C7 C4 C5 C6 -1.0(5) . . . . ?
C8 C3 C4 Fe -126.2(3) . . . . ?
C8 C3 C4 C5 174.1(3) . . . . ?
C8 C3 C4 C7 0.9(4) . . . . ?
C9 C1AA C3 Fe -125.3(3) . . . . ?
C9 C1AA C3 C4 174.6(3) . . . . ?
C9 C1AA C3 C8 0.1(4) . . . . ?
C10 C0AA C1AA Fe -123.5(3) . . . . ?
C10 C0AA C1AA C3 175.3(3) . . . . ?
C10 C0AA C1AA C9 1.2(5) . . . . ?
C10 C0AA C5 Fe 123.9(3) . . . . ?
C10 C0AA C5 C4 -175.4(3) . . . . ?
C10 C0AA C5 C6 -1.2(5) . . . . ?
C12 C13 C14 C15 0.3(4) . . . . ?
C13 C12 C17 C16 2.5(4) . . . . ?
C13 C14 C15 C16 0.9(4) . . . . ?
C14 C15 C16 C17 -0.3(4) . . . . ?
C15 C16 C17 C12 -1.4(4) . . . . ?
C17 C12 C13 C14 -1.9(4) . . . . ?
C18 N4 C2 N3 164.7(2) . . . . ?
C18 N4 C2 C12 -19.3(4) . . . . ?
C22 N3 C2 N4 -179.1(2) . . . . ?
C22 N3 C2 C12 4.8(4) . . . . ?
C27 C28 C29 C30 -0.2(4) . . . . ?
C28 C27 C32 C31 -0.7(4) . . . . ?
C28 C29 C30 C31 -0.6(5) . . . . ?
C29 C30 C31 C32 0.8(5) . . . . ?
C30 C31 C32 C27 -0.2(4) . . . . ?
C32 C27 C28 C29 0.9(4) . . . . ?
C33 N2 C1 N1 -175.8(2) . . . . ?
C33 N2 C1 C27 2.6(4) . . . . ?
C37 N1 C1 N2 -171.8(2) . . . . ?
C37 N1 C1 C27 9.8(4) . . . . ?
C48A C49A C50A C51A 177.6(17) . . . . ?
C48A C49A C54A C53A -177.1(15) . . . . ?
C48B C49B C50B C51B -176.0(16) . . . . ?
C48B C49B C54B C53B 174.9(19) . . . . ?
C49A C50A C51A C52A -3(2) . . . . ?
C49B C50B C51B C52B -2(2) . . . . ?
C50A C49A C54A C53A -0.9(19) . . . . ?
C50A C51A C52A C53A 1(2) . . . . ?
C50B C49B C54B C53B 0.4(19) . . . . ?
C50B C51B C52B C53B 6(2) . . . . ?
C51A C52A C53A C54A 0(2) . . . . ?
C51B C52B C53B C54B -6(2) . . . . ?
C52A C53A C54A C49A 0(2) . . . . ?
C52B C53B C54B C49B 3(2) . . . . ?
C54A C49A C50A C51A 2.6(19) . . . . ?
C54B C49B C50B C51B -1(2) . . . . ?
C41A C42A C43A C44A -177.2(14) . . . . ?
C41A C42A C47A C46A -177.5(15) . . . . ?
C41B C42B C43B C44B -179.2(13) . . . . ?
C41B C42B C47B C46B 177.2(15) . . . . ?
C42A C43A C44A C45A -3(3) . . . . ?
C42B C43B C44B C45B -1(2) . . . . ?
C43A C42A C47A C46A 3(2) . . . . ?
C43A C44A C45A C46A -2(3) . . . . ?
C43B C42B C47B C46B -4(2) . . . . ?
C43B C44B C45B C46B 3(3) . . . . ?
C44A C45A C46A C47A 7(3) . . . . ?
C44B C45B C46B C47B -5(3) . . . . ?
C45A C46A C47A C42A -8(3) . . . . ?
C45B C46B C47B C42B 5(3) . . . . ?
C47A C42A C43A C44A 2(2) . . . . ?
C47B C42B C43B C44B 2(2) . . . . ?
